data_7240618
loop_
_publ_author_name
'Gugin, Nikita'
'Presypkina, Eugenia V.'
'Virovets, Alexander Viktorovich'
'Davydova, Elena I.'
'Timoshkin, Alexey Y.'

_publ_section_title
;
 Structural Variety of Aluminium and Gallium Coordination Polymers Based
 on Bis-pyridylethylene: From Molecular Complexes to Ionic Networks
;
_journal_name_full CrystEngComm
_journal_paper_doi 10.1039/D0CE00541J
_journal_year 2020
_chemical_formula_moiety 'C84 H70 Br4 Ga2 N14, 2(C6 H5 N), 2(Br4 Ga)'
_chemical_formula_sum 'C96 H80 Br12 Ga4 N16'
_chemical_formula_weight 2695.56
_chemical_properties_physical Air-sensitive,Moisture-sensitive
_space_group_crystal_system triclinic
_space_group_IT_number 2
_space_group_name_Hall '-P 1'
_space_group_name_H-M_alt 'P -1'
_atom_sites_solution_hydrogens geom
_audit_creation_method SHELXL-2014/7
_audit_update_record
;
2020-02-17 deposited with the CCDC.	2020-06-03 downloaded from the CCDC.
;
_cell_angle_alpha 95.542(5)
_cell_angle_beta 96.105(4)
_cell_angle_gamma 106.587(5)
_cell_formula_units_Z 1
_cell_length_a 13.0928(7)
_cell_length_b 14.0601(10)
_cell_length_c 14.3775(7)
_cell_measurement_reflns_used 7814
_cell_measurement_temperature 123(2)
_cell_measurement_theta_max 73.4350
_cell_measurement_theta_min 3.5600
_cell_volume 2499.7(3)
_computing_cell_refinement 'CrysAlisPro 1.171.38.46 (Rigaku OD, 2015)'
_computing_data_collection 'CrysAlisPro 1.171.38.46 (Rigaku OD, 2015)'
_computing_data_reduction 'CrysAlisPro 1.171.38.46 (Rigaku OD, 2015)'
_computing_structure_refinement 'SHELXL-2014/7 (Sheldrick, 2014)'
_computing_structure_solution 'SHELXT (Sheldrick, 2014)'
_diffrn_ambient_environment N~2~
_diffrn_ambient_temperature 123(2)
_diffrn_detector 'CCD plate'
_diffrn_detector_area_resol_mean 4.2047
_diffrn_detector_type TitanS2
_diffrn_measured_fraction_theta_full 0.996
_diffrn_measured_fraction_theta_max 0.978
_diffrn_measurement_device_type 'Rigaku Oxford Diffraction SuperNova'
_diffrn_measurement_method '\w scans'
_diffrn_radiation_type CuK\a
_diffrn_radiation_wavelength 1.54178
_diffrn_reflns_av_R_equivalents 0.0667
_diffrn_reflns_av_unetI/netI 0.0432
_diffrn_reflns_Laue_measured_fraction_full 0.996
_diffrn_reflns_Laue_measured_fraction_max 0.978
_diffrn_reflns_limit_h_max 13
_diffrn_reflns_limit_h_min -16
_diffrn_reflns_limit_k_max 17
_diffrn_reflns_limit_k_min -17
_diffrn_reflns_limit_l_max 17
_diffrn_reflns_limit_l_min -17
_diffrn_reflns_number 24195
_diffrn_reflns_point_group_measured_fraction_full 0.996
_diffrn_reflns_point_group_measured_fraction_max 0.978
_diffrn_reflns_theta_full 67.500
_diffrn_reflns_theta_max 74.307
_diffrn_reflns_theta_min 3.557
_diffrn_source_type 'microfocus SuperNova source'
_exptl_absorpt_coefficient_mu 7.273
_exptl_absorpt_correction_T_max 0.773
_exptl_absorpt_correction_T_min 0.650
_exptl_absorpt_correction_type gaussian
_exptl_absorpt_process_details
;
CrysAlisPro 1.171.38.46 (Rigaku Oxford Diffraction, 2015)
Numerical absorption correction based on gaussian integration over
			a multifaceted crystal model
Empirical absorption correction using spherical harmonics,
 implemented in SCALE3 ABSPACK scaling algorithm.
;
_exptl_crystal_colour colourless
_exptl_crystal_density_diffrn 1.791
_exptl_crystal_description polyhedron
_exptl_crystal_F_000 1312
_exptl_crystal_recrystallization_method Sublimation
_exptl_crystal_size_max 0.099
_exptl_crystal_size_mid 0.073
_exptl_crystal_size_min 0.052
_refine_diff_density_max 1.661
_refine_diff_density_min -2.403
_refine_diff_density_rms 0.165
_refine_ls_extinction_method none
_refine_ls_goodness_of_fit_ref 1.088
_refine_ls_hydrogen_treatment constr
_refine_ls_matrix_type full
_refine_ls_number_parameters 606
_refine_ls_number_reflns 9978
_refine_ls_number_restraints 12
_refine_ls_restrained_S_all 1.088
_refine_ls_R_factor_all 0.0878
_refine_ls_R_factor_gt 0.0709
_refine_ls_shift/su_max 0.001
_refine_ls_shift/su_mean 0.000
_refine_ls_structure_factor_coef Fsqd
_refine_ls_weighting_details 'w=1/[\s^2^(Fo^2^)+(0.1223P)^2^+5.0033P] where P=(Fo^2^+2Fc^2^)/3'
_refine_ls_weighting_scheme calc
_refine_ls_wR_factor_gt 0.1927
_refine_ls_wR_factor_ref 0.2078
_reflns_Friedel_coverage 0.000
_reflns_number_gt 7533
_reflns_number_total 9978
_reflns_threshold_expression 'I > 2\s(I)'
_cod_data_source_file d0ce00541j2.cif
_cod_data_source_block ayt66
_cod_database_code 7240618
_shelx_shelxl_version_number 2014/7
_shelx_space_group_comment
;
The symmetry employed for this shelxl refinement is uniquely defined
by the following loop, which should always be used as a source of
symmetry information in preference to the above space-group names.
They are only intended as comments.
;
_shelx_estimated_absorpt_t_min 0.533
_shelx_estimated_absorpt_t_max 0.704

loop_
_space_group_symop_operation_xyz
'x, y, z'
'-x, -y, -z'

loop_
_atom_site_label
_atom_site_type_symbol
_atom_site_fract_x
_atom_site_fract_y
_atom_site_fract_z
_atom_site_U_iso_or_equiv
_atom_site_adp_type
_atom_site_occupancy
_atom_site_site_symmetry_order
_atom_site_calc_flag
_atom_site_refinement_flags_posn
_atom_site_refinement_flags_adp
_atom_site_refinement_flags_occupancy
_atom_site_disorder_assembly
_atom_site_disorder_group
Ga1 Ga 0.52634(5) 0.49625(6) 0.75701(4) 0.03238(19) Uani 1 1 d . . . . .
Br1 Br 0.63156(5) 0.60189(5) 0.64715(4) 0.03743(18) Uani 1 1 d . . . . .
Br2 Br 0.41859(5) 0.38706(6) 0.86005(4) 0.03956(19) Uani 1 1 d . . . . .
N11 N 0.3845(4) 0.4913(4) 0.6718(3) 0.0320(10) Uani 1 1 d . . . . .
N12 N -0.1657(4) 0.4008(5) 0.1672(4) 0.0460(14) Uani 1 1 d . . . . .
N21 N 0.5371(4) 0.3666(4) 0.6771(3) 0.0346(11) Uani 1 1 d . . . . .
N22 N 0.7341(9) -0.1738(6) 0.4043(6) 0.076(2) Uani 1 1 d . . . . .
N31 N 0.5246(4) 0.6273(5) 0.8418(3) 0.0365(11) Uani 1 1 d . . . . .
N32 N 0.5600(5) 1.1832(5) 1.2819(4) 0.0492(14) Uani 1 1 d . . . . .
N41 N 0.6707(4) 0.5024(5) 0.8395(3) 0.0361(11) Uani 1 1 d . . . . .
C10 C 0.7567(5) 0.4907(6) 0.8002(4) 0.0384(14) Uani 1 1 d . . . . .
H10 H 0.7517 0.4804 0.7334 0.046 Uiso 1 1 calc R U . . .
C11 C 0.8517(5) 0.4932(5) 0.8543(4) 0.0351(13) Uani 1 1 d . . . . .
H11 H 0.9090 0.4809 0.8246 0.042 Uiso 1 1 calc R U . . .
C12 C 0.8632(4) 0.5138(5) 0.9521(4) 0.0335(12) Uani 1 1 d . . . . .
C13 C 0.7754(5) 0.5277(5) 0.9913(4) 0.0362(13) Uani 1 1 d . . . . .
H13 H 0.7804 0.5421 1.0579 0.043 Uiso 1 1 calc R U . . .
C14 C 0.6814(5) 0.5208(5) 0.9352(4) 0.0352(13) Uani 1 1 d . . . . .
H14 H 0.6220 0.5291 0.9640 0.042 Uiso 1 1 calc R U . . .
C15 C 0.9629(5) 0.5207(5) 1.0126(4) 0.0350(13) Uani 1 1 d . . . . .
H15 H 0.9755 0.5572 1.0740 0.042 Uiso 1 1 calc R U . . .
C111 C 0.3097(5) 0.4032(5) 0.6388(4) 0.0343(12) Uani 1 1 d . . . . .
H111 H 0.3161 0.3445 0.6633 0.041 Uiso 1 1 calc R U . . .
C112 C 0.2232(5) 0.3954(5) 0.5701(4) 0.0315(12) Uani 1 1 d . . . . .
H112 H 0.1709 0.3324 0.5487 0.038 Uiso 1 1 calc R U . . .
C113 C 0.2144(4) 0.4813(5) 0.5333(4) 0.0315(12) Uani 1 1 d . . . . .
C114 C 0.2874(5) 0.5725(5) 0.5724(4) 0.0322(12) Uani 1 1 d . . . . .
H114 H 0.2796 0.6330 0.5529 0.039 Uiso 1 1 calc R U . . .
C115 C 0.3722(5) 0.5747(5) 0.6403(4) 0.0345(12) Uani 1 1 d . . . . .
H115 H 0.4232 0.6374 0.6654 0.041 Uiso 1 1 calc R U . . .
C116 C 0.1290(4) 0.4801(5) 0.4562(4) 0.0331(12) Uani 1 1 d . . . . .
H116 H 0.1092 0.5396 0.4522 0.040 Uiso 1 1 calc R U . . .
C117 C 0.0781(5) 0.4009(5) 0.3921(4) 0.0365(13) Uani 1 1 d . . . . .
H117 H 0.0968 0.3408 0.3963 0.044 Uiso 1 1 calc R U . . .
C118 C -0.0056(5) 0.4016(5) 0.3151(4) 0.0345(13) Uani 1 1 d . . . . .
C119 C -0.0393(5) 0.3241(5) 0.2399(4) 0.0397(14) Uani 1 1 d . . . . .
H119 H -0.0092 0.2700 0.2376 0.048 Uiso 1 1 calc R U . . .
C120 C -0.1190(5) 0.3277(6) 0.1676(5) 0.0447(16) Uani 1 1 d . . . . .
H120 H -0.1408 0.2753 0.1161 0.054 Uiso 1 1 calc R U . . .
C121 C -0.1311(5) 0.4748(7) 0.2382(4) 0.0461(17) Uani 1 1 d . . . . .
H121 H -0.1615 0.5286 0.2380 0.055 Uiso 1 1 calc R U . . .
C122 C -0.0528(5) 0.4784(6) 0.3130(4) 0.0410(15) Uani 1 1 d . . . . .
H122 H -0.0317 0.5330 0.3625 0.049 Uiso 1 1 calc R U . . .
C211 C 0.5712(5) 0.2981(6) 0.7223(5) 0.0453(16) Uani 1 1 d . . . . .
H211 H 0.5816 0.3064 0.7893 0.054 Uiso 1 1 calc R U . . .
C212 C 0.5914(6) 0.2173(7) 0.6746(5) 0.0534(19) Uani 1 1 d . . . . .
H212 H 0.6183 0.1729 0.7087 0.064 Uiso 1 1 calc R U . . .
C213 C 0.5727(6) 0.2006(6) 0.5772(5) 0.0487(17) Uani 1 1 d . . . . .
C214 C 0.5316(5) 0.2679(5) 0.5308(5) 0.0400(14) Uani 1 1 d . . . . .
H214 H 0.5130 0.2567 0.4641 0.048 Uiso 1 1 calc R U . . .
C215 C 0.5184(5) 0.3497(5) 0.5817(4) 0.0386(14) Uani 1 1 d . . . . .
H215 H 0.4951 0.3968 0.5487 0.046 Uiso 1 1 calc R U . . .
C216 C 0.5994(7) 0.1235(8) 0.5246(6) 0.061(2) Uani 1 1 d . . . . .
H216 H 0.5768 0.1128 0.4584 0.073 Uiso 1 1 calc R U . . .
C217 C 0.6525(7) 0.0647(7) 0.5583(6) 0.061(2) Uani 1 1 d . . . . .
H217 H 0.6801 0.0788 0.6236 0.073 Uiso 1 1 calc R U . . .
C218 C 0.6742(6) -0.0243(7) 0.5019(5) 0.0504(17) Uani 1 1 d . . . . .
C219 C 0.7184(6) -0.0852(6) 0.5489(5) 0.0451(15) Uani 1 1 d . . . . .
H219 H 0.7304 -0.0763 0.6159 0.054 Uiso 1 1 calc R U . . .
C220 C 0.7455(9) -0.1592(7) 0.4986(6) 0.065(2) Uani 1 1 d . . . . .
H220 H 0.7741 -0.2028 0.5323 0.078 Uiso 1 1 calc R U . . .
C221 C 0.6979(9) -0.1095(7) 0.3589(6) 0.065(2) Uani 1 1 d . . . . .
H221 H 0.6947 -0.1154 0.2922 0.078 Uiso 1 1 calc R U . . .
C222 C 0.6658(6) -0.0370(6) 0.4022(5) 0.0473(16) Uani 1 1 d . . . . .
H222 H 0.6376 0.0055 0.3665 0.057 Uiso 1 1 calc R U . . .
C311 C 0.6149(6) 0.7031(6) 0.8710(5) 0.0445(16) Uani 1 1 d . . . . .
H311 H 0.6792 0.7021 0.8465 0.053 Uiso 1 1 calc R U . . .
C312 C 0.6163(8) 0.7830(6) 0.9365(5) 0.054(2) Uani 1 1 d . . . . .
H312 H 0.6808 0.8361 0.9570 0.065 Uiso 0.74 1 calc R U P A 1
H31A H 0.6856 0.8302 0.9538 0.065 Uiso 0.26 1 calc R U P B 2
C314 C 0.4308(7) 0.7099(7) 0.9402(5) 0.054(2) Uani 1 1 d . . . . .
H314 H 0.3638 0.7095 0.9600 0.064 Uiso 0.74 1 calc R U P C 1
H31B H 0.3674 0.7138 0.9647 0.064 Uiso 0.26 1 calc R U P D 2
C315 C 0.4346(5) 0.6315(6) 0.8768(4) 0.0398(14) Uani 1 1 d . . . . .
H315 H 0.3705 0.5777 0.8569 0.048 Uiso 1 1 calc R U . . .
C319 C 0.6585(10) 1.0999(8) 1.1867(6) 0.068(3) Uani 1 1 d . . . . .
H319 H 0.7267 1.1029 1.1680 0.082 Uiso 0.74 1 calc R U P E 1
H31C H 0.7235 1.0954 1.1655 0.082 Uiso 0.26 1 calc R U P F 2
C320 C 0.6505(7) 1.1770(7) 1.2499(5) 0.0552(19) Uani 1 1 d . . . . .
H320 H 0.7145 1.2299 1.2726 0.066 Uiso 1 1 calc R U . . .
C321 C 0.4712(7) 1.1082(6) 1.2492(5) 0.0531(18) Uani 1 1 d . . . . .
H321 H 0.4052 1.1105 1.2697 0.064 Uiso 1 1 calc R U . . .
C322 C 0.4712(10) 1.0248(7) 1.1848(6) 0.070(3) Uani 1 1 d . . . . .
H322 H 0.4075 0.9712 1.1628 0.084 Uiso 0.74 1 calc R U P G 1
H32A H 0.4043 0.9735 1.1711 0.084 Uiso 0.26 1 calc R U P H 2
C31A C 0.5153(10) 0.7840(9) 0.9737(8) 0.038(2) Uani 0.74 1 d . . P I 1
C32A C 0.5792(11) 1.0261(11) 1.1530(8) 0.047(3) Uani 0.74 1 d . . P I 1
C36A C 0.5086(11) 0.8658(9) 1.0425(7) 0.047(2) Uani 0.74 1 d . . P I 1
H36A H 0.4389 0.8618 1.0580 0.056 Uiso 0.74 1 calc R U P I 1
C37A C 0.5866(9) 0.9432(10) 1.0847(8) 0.046(2) Uani 0.74 1 d . . P I 1
H37A H 0.6565 0.9468 1.0699 0.056 Uiso 0.74 1 calc R U P I 1
C31B C 0.557(2) 0.802(2) 0.971(2) 0.028(7) Uani 0.26 1 d . U P I 2
C32B C 0.531(3) 1.011(2) 1.151(2) 0.030(6) Uani 0.26 1 d . U P I 2
C36B C 0.579(3) 0.888(3) 1.041(2) 0.045(6) Uani 0.26 1 d . . P I 2
H36B H 0.6517 0.9289 1.0564 0.054 Uiso 0.26 1 calc R U P I 2
C37B C 0.504(2) 0.916(2) 1.0860(18) 0.039(5) Uani 0.26 1 d . . P I 2
H37B H 0.4315 0.8735 1.0757 0.047 Uiso 0.26 1 calc R U P I 2
Ga2 Ga 0.09019(8) 0.87830(8) 0.08781(7) 0.0548(3) Uani 1 1 d . . . . .
Br3 Br 0.15699(9) 1.02195(9) 0.19760(7) 0.0784(3) Uani 1 1 d . . . . .
Br4 Br 0.20315(8) 0.77597(8) 0.11029(7) 0.0678(3) Uani 1 1 d . . . . .
Br5 Br 0.09843(9) 0.92559(9) -0.06122(7) 0.0717(3) Uani 1 1 d . . . . .
Br6 Br -0.08154(9) 0.78838(9) 0.10771(10) 0.0841(4) Uani 1 1 d . . . . .
N51A N 0.868(2) 0.278(2) 0.551(2) 0.081(8) Uiso 0.5 1 d . . P J 1
C51A C 0.908(2) 0.240(2) 0.628(2) 0.070(7) Uiso 0.5 1 d . . P J 1
H51A H 0.9073 0.2727 0.6886 0.085 Uiso 0.5 1 calc R U P J 1
C52A C 0.946(3) 0.162(3) 0.624(3) 0.092(11) Uiso 0.5 1 d . . P J 1
H52A H 0.9633 0.1375 0.6815 0.111 Uiso 0.5 1 calc R U P J 1
C53A C 0.9604(18) 0.1188(18) 0.547(2) 0.068(5) Uiso 0.5 1 d . . P J 1
C54A C 0.924(2) 0.1518(19) 0.4690(19) 0.068(6) Uiso 0.5 1 d . . P J 1
H54A H 0.9233 0.1177 0.4086 0.081 Uiso 0.5 1 calc R U P J 1
C55A C 0.887(3) 0.233(2) 0.475(2) 0.069(10) Uiso 0.5 1 d . . P J 1
H55A H 0.8739 0.2593 0.4183 0.083 Uiso 0.5 1 calc R U P J 1
C56A C 0.9974(16) 0.0279(16) 0.5401(15) 0.065(4) Uiso 0.5 1 d . . P J 1
H56A H 1.0197 0.0072 0.5978 0.078 Uiso 0.5 1 calc R U P J 1
N51B N 0.8927(17) 0.2876(15) 0.5686(14) 0.055(5) Uiso 0.5 1 d . . P K 2
C51B C 0.941(2) 0.247(2) 0.637(2) 0.078(8) Uiso 0.5 1 d . . P K 2
H51B H 0.9534 0.2756 0.7018 0.094 Uiso 0.5 1 calc R U P K 2
C52B C 0.970(3) 0.163(2) 0.608(2) 0.078(9) Uiso 0.5 1 d . . P K 2
H52B H 1.0035 0.1336 0.6549 0.094 Uiso 0.5 1 calc R U P K 2
C53B C 0.9503(17) 0.1143(16) 0.5061(19) 0.060(5) Uiso 0.5 1 d . . P K 2
C54B C 0.9039(14) 0.1630(13) 0.4426(14) 0.046(4) Uiso 0.5 1 d . . P K 2
H54B H 0.8941 0.1400 0.3770 0.056 Uiso 0.5 1 calc R U P K 2
C55B C 0.871(2) 0.246(2) 0.4735(19) 0.057(7) Uiso 0.5 1 d . . P K 2
H55B H 0.8332 0.2741 0.4291 0.068 Uiso 0.5 1 calc R U P K 2
C56B C 0.9824(15) 0.0269(15) 0.4714(14) 0.063(4) Uiso 0.5 1 d . . P K 2
H56B H 0.9774 0.0091 0.4053 0.075 Uiso 0.5 1 calc R U P K 2

loop_
_atom_site_aniso_label
_atom_site_aniso_U_11
_atom_site_aniso_U_22
_atom_site_aniso_U_33
_atom_site_aniso_U_23
_atom_site_aniso_U_13
_atom_site_aniso_U_12
Ga1 0.0231(3) 0.0515(5) 0.0191(3) 0.0086(3) -0.0029(2) 0.0064(3)
Br1 0.0280(3) 0.0566(4) 0.0247(3) 0.0128(3) 0.0007(2) 0.0067(3)
Br2 0.0297(3) 0.0609(4) 0.0247(3) 0.0144(3) 0.0007(2) 0.0065(3)
N11 0.026(2) 0.047(3) 0.020(2) 0.0078(19) -0.0045(17) 0.008(2)
N12 0.030(3) 0.075(4) 0.027(2) 0.014(3) -0.003(2) 0.006(3)
N21 0.025(2) 0.047(3) 0.025(2) 0.007(2) -0.0045(18) 0.001(2)
N22 0.124(8) 0.065(5) 0.052(4) 0.000(4) 0.017(4) 0.049(5)
N31 0.031(2) 0.056(3) 0.019(2) 0.005(2) -0.0043(18) 0.012(2)
N32 0.061(4) 0.050(4) 0.031(3) 0.002(2) 0.004(3) 0.009(3)
N41 0.031(2) 0.058(3) 0.019(2) 0.011(2) -0.0006(18) 0.012(2)
C10 0.028(3) 0.065(4) 0.023(3) 0.013(3) 0.000(2) 0.012(3)
C11 0.026(3) 0.054(4) 0.024(3) 0.008(2) 0.001(2) 0.010(3)
C12 0.023(3) 0.045(3) 0.028(3) 0.011(2) -0.004(2) 0.003(2)
C13 0.029(3) 0.058(4) 0.022(3) 0.012(2) 0.002(2) 0.011(3)
C14 0.028(3) 0.051(4) 0.023(3) 0.007(2) -0.003(2) 0.008(3)
C15 0.026(3) 0.053(4) 0.022(2) 0.011(2) -0.001(2) 0.005(3)
C111 0.033(3) 0.045(3) 0.025(3) 0.011(2) 0.001(2) 0.011(3)
C112 0.027(3) 0.041(3) 0.022(2) -0.001(2) -0.004(2) 0.008(2)
C113 0.025(3) 0.052(4) 0.018(2) 0.004(2) 0.001(2) 0.014(2)
C114 0.027(3) 0.045(3) 0.024(3) 0.008(2) 0.001(2) 0.010(2)
C115 0.025(3) 0.044(3) 0.028(3) 0.006(2) -0.004(2) 0.003(2)
C116 0.024(3) 0.049(4) 0.026(3) 0.006(2) -0.002(2) 0.012(2)
C117 0.024(3) 0.052(4) 0.029(3) 0.006(3) -0.002(2) 0.006(3)
C118 0.026(3) 0.052(4) 0.024(3) 0.009(2) 0.001(2) 0.009(3)
C119 0.032(3) 0.047(4) 0.031(3) 0.006(3) -0.007(2) 0.002(3)
C120 0.037(3) 0.056(4) 0.031(3) 0.009(3) -0.008(3) 0.002(3)
C121 0.030(3) 0.082(5) 0.030(3) 0.014(3) 0.004(2) 0.020(3)
C122 0.027(3) 0.068(5) 0.028(3) 0.007(3) 0.006(2) 0.012(3)
C211 0.037(3) 0.065(5) 0.032(3) 0.018(3) -0.007(3) 0.013(3)
C212 0.052(4) 0.076(5) 0.043(4) 0.024(4) 0.007(3) 0.031(4)
C213 0.055(4) 0.068(5) 0.037(3) 0.017(3) 0.014(3) 0.035(4)
C214 0.040(3) 0.050(4) 0.033(3) 0.013(3) 0.008(2) 0.015(3)
C215 0.031(3) 0.056(4) 0.026(3) 0.012(3) -0.004(2) 0.009(3)
C216 0.067(5) 0.082(6) 0.040(4) 0.004(4) 0.004(3) 0.034(5)
C217 0.057(5) 0.065(5) 0.046(4) -0.010(4) -0.011(3) 0.009(4)
C218 0.041(4) 0.073(5) 0.043(4) 0.009(3) 0.012(3) 0.023(4)
C219 0.043(4) 0.047(4) 0.038(3) -0.004(3) 0.001(3) 0.008(3)
C220 0.102(7) 0.061(5) 0.045(4) 0.003(4) 0.008(4) 0.047(5)
C221 0.102(7) 0.048(5) 0.042(4) -0.010(3) 0.008(4) 0.024(5)
C222 0.046(4) 0.041(4) 0.048(4) 0.011(3) 0.002(3) 0.004(3)
C311 0.038(3) 0.055(4) 0.034(3) 0.014(3) -0.007(3) 0.005(3)
C312 0.073(5) 0.048(4) 0.031(3) 0.005(3) -0.016(4) 0.007(4)
C314 0.075(5) 0.073(5) 0.024(3) 0.012(3) 0.010(3) 0.038(5)
C315 0.039(3) 0.062(4) 0.021(3) 0.008(3) 0.002(2) 0.018(3)
C319 0.096(7) 0.079(6) 0.043(4) 0.014(4) 0.014(4) 0.044(6)
C320 0.069(5) 0.057(5) 0.040(4) 0.012(3) 0.007(3) 0.017(4)
C321 0.059(4) 0.052(4) 0.040(4) 0.008(3) 0.002(3) 0.004(4)
C322 0.105(8) 0.044(4) 0.039(4) 0.003(3) -0.021(5) 0.001(5)
C31A 0.030(6) 0.054(7) 0.029(5) 0.017(4) 0.005(5) 0.008(5)
C32A 0.041(6) 0.070(8) 0.033(5) 0.019(5) 0.004(5) 0.017(6)
C36A 0.050(8) 0.058(7) 0.031(5) 0.003(5) -0.005(4) 0.017(5)
C37A 0.046(7) 0.059(7) 0.034(5) 0.012(5) 0.004(4) 0.013(5)
C31B 0.018(10) 0.042(10) 0.022(9) 0.004(7) 0.012(8) 0.003(8)
C32B 0.040(10) 0.031(9) 0.021(9) -0.004(7) 0.009(8) 0.013(8)
C36B 0.020(14) 0.07(2) 0.045(16) 0.003(15) -0.013(11) 0.013(13)
C37B 0.045(17) 0.044(15) 0.021(11) 0.000(11) 0.000(10) 0.007(12)
Ga2 0.0451(5) 0.0597(6) 0.0509(5) 0.0060(4) -0.0115(4) 0.0088(4)
Br3 0.0755(6) 0.0802(7) 0.0600(6) -0.0073(5) -0.0255(5) 0.0106(5)
Br4 0.0570(5) 0.0737(6) 0.0691(6) 0.0162(5) -0.0146(4) 0.0201(4)
Br5 0.0867(7) 0.0868(7) 0.0531(5) 0.0128(5) 0.0029(4) 0.0455(6)
Br6 0.0527(5) 0.0708(7) 0.1184(10) 0.0102(6) 0.0063(5) 0.0048(5)

loop_
_atom_type_symbol
_atom_type_description
_atom_type_scat_dispersion_real
_atom_type_scat_dispersion_imag
_atom_type_scat_source
C C 0.0181 0.0091 'International Tables Vol C Tables 4.2.6.8 and 6.1.1.4'
H H 0.0000 0.0000 'International Tables Vol C Tables 4.2.6.8 and 6.1.1.4'
N N 0.0311 0.0180 'International Tables Vol C Tables 4.2.6.8 and 6.1.1.4'
Ga Ga -1.2846 0.7763 'International Tables Vol C Tables 4.2.6.8 and 6.1.1.4'
Br Br -0.6763 1.2805 'International Tables Vol C Tables 4.2.6.8 and 6.1.1.4'

loop_
_geom_angle_atom_site_label_1
_geom_angle_atom_site_label_2
_geom_angle_atom_site_label_3
_geom_angle
_geom_angle_site_symmetry_1
_geom_angle_site_symmetry_3
_geom_angle_publ_flag
Br2 Ga1 Br1 177.75(4) . . ?
N11 Ga1 Br1 88.68(14) . . ?
N11 Ga1 Br2 89.93(14) . . ?
N11 Ga1 N21 91.6(2) . . ?
N11 Ga1 N31 91.8(2) . . ?
N11 Ga1 N41 178.50(19) . . ?
N21 Ga1 Br1 89.61(14) . . ?
N21 Ga1 Br2 88.66(14) . . ?
N21 Ga1 N31 176.61(18) . . ?
N31 Ga1 Br1 90.13(15) . . ?
N31 Ga1 Br2 91.68(15) . . ?
N41 Ga1 Br1 89.89(14) . . ?
N41 Ga1 Br2 91.49(15) . . ?
N41 Ga1 N21 88.0(2) . . ?
N41 Ga1 N31 88.6(2) . . ?
C111 N11 Ga1 120.7(4) . . ?
C115 N11 Ga1 120.2(4) . . ?
C115 N11 C111 118.6(5) . . ?
C121 N12 C120 116.9(6) . . ?
C211 N21 Ga1 119.1(4) . . ?
C215 N21 Ga1 123.7(5) . . ?
C215 N21 C211 117.0(6) . . ?
C221 N22 C220 117.0(7) . . ?
C311 N31 Ga1 121.5(5) . . ?
C311 N31 C315 118.0(6) . . ?
C315 N31 Ga1 120.1(5) . . ?
C321 N32 C320 116.3(7) . . ?
C10 N41 Ga1 121.8(4) . . ?
C10 N41 C14 117.7(5) . . ?
C14 N41 Ga1 120.4(4) . . ?
N41 C10 H10 118.9 . . ?
N41 C10 C11 122.1(5) . . ?
C11 C10 H10 118.9 . . ?
C10 C11 H11 120.0 . . ?
C10 C11 C12 120.0(6) . . ?
C12 C11 H11 120.0 . . ?
C11 C12 C15 122.4(6) . . ?
C13 C12 C11 117.2(5) . . ?
C13 C12 C15 120.3(5) . . ?
C12 C13 H13 119.6 . . ?
C14 C13 C12 120.7(5) . . ?
C14 C13 H13 119.6 . . ?
N41 C14 C13 122.1(6) . . ?
N41 C14 H14 119.0 . . ?
C13 C14 H14 119.0 . . ?
C12 C15 H15 117.8 . . ?
C15 C15 C12 124.3(7) 2_767 . ?
C15 C15 H15 117.8 2_767 . ?
N11 C111 H111 118.9 . . ?
N11 C111 C112 122.2(6) . . ?
C112 C111 H111 118.9 . . ?
C111 C112 H112 120.5 . . ?
C111 C112 C113 118.9(6) . . ?
C113 C112 H112 120.5 . . ?
C112 C113 C116 123.1(6) . . ?
C114 C113 C112 118.3(5) . . ?
C114 C113 C116 118.6(6) . . ?
C113 C114 H114 120.3 . . ?
C113 C114 C115 119.5(6) . . ?
C115 C114 H114 120.3 . . ?
N11 C115 C114 122.2(6) . . ?
N11 C115 H115 118.9 . . ?
C114 C115 H115 118.9 . . ?
C113 C116 H116 117.8 . . ?
C117 C116 C113 124.4(6) . . ?
C117 C116 H116 117.8 . . ?
C116 C117 H117 118.2 . . ?
C116 C117 C118 123.6(6) . . ?
C118 C117 H117 118.2 . . ?
C119 C118 C117 120.3(6) . . ?
C122 C118 C117 122.4(6) . . ?
C122 C118 C119 117.4(6) . . ?
C118 C119 H119 120.7 . . ?
C118 C119 C120 118.5(7) . . ?
C120 C119 H119 120.7 . . ?
N12 C120 C119 123.7(7) . . ?
N12 C120 H120 118.1 . . ?
C119 C120 H120 118.1 . . ?
N12 C121 H121 118.1 . . ?
N12 C121 C122 123.9(7) . . ?
C122 C121 H121 118.1 . . ?
C118 C122 C121 119.6(7) . . ?
C118 C122 H122 120.2 . . ?
C121 C122 H122 120.2 . . ?
N21 C211 H211 118.7 . . ?
N21 C211 C212 122.5(6) . . ?
C212 C211 H211 118.7 . . ?
C211 C212 H212 119.9 . . ?
C211 C212 C213 120.2(7) . . ?
C213 C212 H212 119.9 . . ?
C212 C213 C214 117.3(7) . . ?
C212 C213 C216 122.5(7) . . ?
C214 C213 C216 120.0(7) . . ?
C213 C214 H214 120.1 . . ?
C215 C214 C213 119.8(6) . . ?
C215 C214 H214 120.1 . . ?
N21 C215 C214 123.0(6) . . ?
N21 C215 H215 118.5 . . ?
C214 C215 H215 118.5 . . ?
C213 C216 H216 116.9 . . ?
C217 C216 C213 126.3(8) . . ?
C217 C216 H216 116.9 . . ?
C216 C217 H217 116.9 . . ?
C216 C217 C218 126.1(7) . . ?
C218 C217 H217 116.9 . . ?
C219 C218 C217 119.0(7) . . ?
C219 C218 C222 117.5(7) . . ?
C222 C218 C217 122.7(7) . . ?
C218 C219 H219 120.5 . . ?
C218 C219 C220 119.0(7) . . ?
C220 C219 H219 120.5 . . ?
N22 C220 C219 123.7(8) . . ?
N22 C220 H220 118.2 . . ?
C219 C220 H220 118.2 . . ?
N22 C221 H221 118.3 . . ?
N22 C221 C222 123.3(8) . . ?
C222 C221 H221 118.3 . . ?
C218 C222 H222 120.4 . . ?
C221 C222 C218 119.2(8) . . ?
C221 C222 H222 120.4 . . ?
N31 C311 H311 119.3 . . ?
N31 C311 C312 121.3(7) . . ?
C312 C311 H311 119.3 . . ?
C311 C312 H312 120.6 . . ?
C311 C312 H31A 113.3 . . ?
C311 C312 C31A 118.8(8) . . ?
C31A C312 H312 120.6 . . ?
C31B C312 C311 133.4(19) . . ?
C31B C312 H31A 113.3 . . ?
C315 C314 H314 118.8 . . ?
C315 C314 H31B 123.7 . . ?
C315 C314 C31B 112.7(12) . . ?
C31A C314 H314 118.8 . . ?
C31A C314 C315 122.3(9) . . ?
C31B C314 H31B 123.7 . . ?
N31 C315 C314 123.2(7) . . ?
N31 C315 H315 118.4 . . ?
C314 C315 H315 118.4 . . ?
C320 C319 H319 118.8 . . ?
C320 C319 H31C 124.8 . . ?
C320 C319 C32B 110.5(12) . . ?
C32A C319 H319 118.8 . . ?
C32A C319 C320 122.4(11) . . ?
C32B C319 H31C 124.8 . . ?
N32 C320 C319 125.4(9) . . ?
N32 C320 H320 117.3 . . ?
C319 C320 H320 117.3 . . ?
N32 C321 H321 118.7 . . ?
N32 C321 C322 122.6(9) . . ?
C322 C321 H321 118.7 . . ?
C321 C322 H322 121.8 . . ?
C321 C322 H32A 114.6 . . ?
C321 C322 C32A 116.4(9) . . ?
C32A C322 H322 121.8 . . ?
C32B C322 C321 131(2) . . ?
C32B C322 H32A 114.6 . . ?
C314 C31A C312 116.4(10) . . ?
C314 C31A C36A 120.9(12) . . ?
C36A C31A C312 122.7(11) . . ?
C319 C32A C322 116.8(11) . . ?
C319 C32A C37A 123.0(12) . . ?
C37A C32A C322 120.2(11) . . ?
C31A C36A H36A 116.0 . . ?
C37A C36A C31A 128.0(15) . . ?
C37A C36A H36A 116.0 . . ?
C32A C37A H37A 116.1 . . ?
C36A C37A C32A 127.8(13) . . ?
C36A C37A H37A 116.1 . . ?
C312 C31B C314 111(2) . . ?
C312 C31B C36B 123(3) . . ?
C36B C31B C314 125(2) . . ?
C322 C32B C319 114(2) . . ?
C322 C32B C37B 117(3) . . ?
C37B C32B C319 129(3) . . ?
C31B C36B H36B 117.6 . . ?
C37B C36B C31B 125(3) . . ?
C37B C36B H36B 117.6 . . ?
C32B C37B H37B 119.2 . . ?
C36B C37B C32B 122(3) . . ?
C36B C37B H37B 119.2 . . ?
Br3 Ga2 Br4 108.23(5) . . ?
Br5 Ga2 Br3 108.17(6) . . ?
Br5 Ga2 Br4 108.32(6) . . ?
Br6 Ga2 Br3 111.51(7) . . ?
Br6 Ga2 Br4 108.12(6) . . ?
Br6 Ga2 Br5 112.37(6) . . ?
C55A N51A C51A 108(3) . . ?
N51A C51A H51A 116.7 . . ?
C52A C51A N51A 127(3) . . ?
C52A C51A H51A 116.7 . . ?
C51A C52A H52A 119.0 . . ?
C53A C52A C51A 122(3) . . ?
C53A C52A H52A 119.0 . . ?
C52A C53A C54A 115(3) . . ?
C52A C53A C56A 123(3) . . ?
C54A C53A C56A 121(3) . . ?
C53A C54A H54A 119.5 . . ?
C53A C54A C55A 121(2) . . ?
C55A C54A H54A 119.5 . . ?
N51A C55A C54A 127(3) . . ?
N51A C55A H55A 116.6 . . ?
C54A C55A H55A 116.6 . . ?
C53A C56A H56A 116.7 . . ?
C56A C56A C53A 127(3) 2_756 . ?
C56A C56A H56A 116.7 2_756 . ?
C51B N51B C55B 123(2) . . ?
N51B C51B H51B 121.6 . . ?
N51B C51B C52B 117(3) . . ?
C52B C51B H51B 121.6 . . ?
C51B C52B H52B 118.3 . . ?
C51B C52B C53B 123(3) . . ?
C53B C52B H52B 118.3 . . ?
C54B C53B C52B 115(2) . . ?
C54B C53B C56B 120(2) . . ?
C56B C53B C52B 126(2) . . ?
C53B C54B H54B 119.4 . . ?
C53B C54B C55B 121(2) . . ?
C55B C54B H54B 119.4 . . ?
N51B C55B C54B 121(2) . . ?
N51B C55B H55B 119.4 . . ?
C54B C55B H55B 119.4 . . ?
C53B C56B H56B 119.0 . . ?
C56B C56B C53B 122(3) 2_756 . ?
C56B C56B H56B 119.0 2_756 . ?

loop_
_geom_bond_atom_site_label_1
_geom_bond_atom_site_label_2
_geom_bond_distance
_geom_bond_site_symmetry_2
_geom_bond_publ_flag
Ga1 Br1 2.5192(9) . ?
Ga1 Br2 2.4877(9) . ?
Ga1 N11 2.093(4) . ?
Ga1 N21 2.107(6) . ?
Ga1 N31 2.116(6) . ?
Ga1 N41 2.096(5) . ?
N11 C111 1.346(8) . ?
N11 C115 1.342(8) . ?
N12 C120 1.337(10) . ?
N12 C121 1.326(10) . ?
N21 C211 1.362(9) . ?
N21 C215 1.353(8) . ?
N22 C220 1.336(11) . ?
N22 C221 1.327(13) . ?
N31 C311 1.341(9) . ?
N31 C315 1.343(8) . ?
N32 C320 1.337(11) . ?
N32 C321 1.332(10) . ?
N41 C10 1.357(8) . ?
N41 C14 1.359(7) . ?
C10 H10 0.9500 . ?
C10 C11 1.384(8) . ?
C11 H11 0.9500 . ?
C11 C12 1.391(8) . ?
C12 C13 1.387(9) . ?
C12 C15 1.462(7) . ?
C13 H13 0.9500 . ?
C13 C14 1.372(8) . ?
C14 H14 0.9500 . ?
C15 C15 1.332(13) 2_767 ?
C15 H15 0.9500 . ?
C111 H111 0.9500 . ?
C111 C112 1.393(8) . ?
C112 H112 0.9500 . ?
C112 C113 1.394(9) . ?
C113 C114 1.385(9) . ?
C113 C116 1.484(7) . ?
C114 H114 0.9500 . ?
C114 C115 1.390(8) . ?
C115 H115 0.9500 . ?
C116 H116 0.9500 . ?
C116 C117 1.334(9) . ?
C117 H117 0.9500 . ?
C117 C118 1.475(8) . ?
C118 C119 1.395(9) . ?
C118 C122 1.391(10) . ?
C119 H119 0.9500 . ?
C119 C120 1.409(8) . ?
C120 H120 0.9500 . ?
C121 H121 0.9500 . ?
C121 C122 1.392(9) . ?
C122 H122 0.9500 . ?
C211 H211 0.9500 . ?
C211 C212 1.374(12) . ?
C212 H212 0.9500 . ?
C212 C213 1.380(10) . ?
C213 C214 1.403(10) . ?
C213 C216 1.408(12) . ?
C214 H214 0.9500 . ?
C214 C215 1.366(10) . ?
C215 H215 0.9500 . ?
C216 H216 0.9500 . ?
C216 C217 1.318(13) . ?
C217 H217 0.9500 . ?
C217 C218 1.536(12) . ?
C218 C219 1.354(11) . ?
C218 C222 1.416(11) . ?
C219 H219 0.9500 . ?
C219 C220 1.360(11) . ?
C220 H220 0.9500 . ?
C221 H221 0.9500 . ?
C221 C222 1.334(12) . ?
C222 H222 0.9500 . ?
C311 H311 0.9500 . ?
C311 C312 1.389(12) . ?
C312 H312 0.9500 . ?
C312 H31A 0.9500 . ?
C312 C31A 1.481(15) . ?
C312 C31B 1.05(3) . ?
C314 H314 0.9500 . ?
C314 H31B 0.9500 . ?
C314 C315 1.377(11) . ?
C314 C31A 1.294(16) . ?
C314 C31B 1.76(3) . ?
C315 H315 0.9500 . ?
C319 H319 0.9500 . ?
C319 H31C 0.9500 . ?
C319 C320 1.382(13) . ?
C319 C32A 1.253(18) . ?
C319 C32B 1.76(4) . ?
C320 H320 0.9500 . ?
C321 H321 0.9500 . ?
C321 C322 1.421(13) . ?
C322 H322 0.9500 . ?
C322 H32A 0.9500 . ?
C322 C32A 1.528(17) . ?
C322 C32B 1.02(3) . ?
C31A C36A 1.471(18) . ?
C32A C37A 1.482(19) . ?
C36A H36A 0.9500 . ?
C36A C37A 1.304(17) . ?
C37A H37A 0.9500 . ?
C31B C36B 1.43(5) . ?
C32B C37B 1.48(4) . ?
C36B H36B 0.9500 . ?
C36B C37B 1.36(4) . ?
C37B H37B 0.9500 . ?
Ga2 Br3 2.3277(15) . ?
Ga2 Br4 2.3590(14) . ?
Ga2 Br5 2.3083(14) . ?
Ga2 Br6 2.3064(15) . ?
N51A C51A 1.39(4) . ?
N51A C55A 1.29(4) . ?
C51A H51A 0.9500 . ?
C51A C52A 1.33(5) . ?
C52A H52A 0.9500 . ?
C52A C53A 1.27(5) . ?
C53A C54A 1.35(4) . ?
C53A C56A 1.49(3) . ?
C54A H54A 0.9500 . ?
C54A C55A 1.36(4) . ?
C55A H55A 0.9500 . ?
C56A C56A 1.35(4) 2_756 ?
C56A H56A 0.9500 . ?
N51B C51B 1.37(4) . ?
N51B C55B 1.40(3) . ?
C51B H51B 0.9500 . ?
C51B C52B 1.39(5) . ?
C52B H52B 0.9500 . ?
C52B C53B 1.52(4) . ?
C53B C54B 1.38(3) . ?
C53B C56B 1.47(3) . ?
C54B H54B 0.9500 . ?
C54B C55B 1.40(3) . ?
C55B H55B 0.9500 . ?
C56B C56B 1.30(4) 2_756 ?
C56B H56B 0.9500 . ?
